data_4326174
loop_
_publ_author_name
'Karah E. Knope'
'Richard E. Wilson'
'S. Skanthakumar'
'L. Soderholm'

_publ_contact_author_address
;
Chemical Sciences and Engineering Division
Argonne National Laboratory
9700 South Cass Avenue
Argonne, IL 60439
;
_publ_contact_author_email ls@anl.gov
_publ_contact_author_name 'L. Soderholm'
_publ_contact_author_phone 630-252-4364
_publ_section_title
;
 Synthesis and Characterization of Thorium(IV) Sulfates
;
_journal_name_full 'Inorganic Chemistry'
_journal_page_first 8621
_journal_page_last 8629
_journal_paper_doi 10.1021/ic201175u
_journal_volume 50
_journal_year 2011
_chemical_formula_moiety 'H14 O15 S2 Th, 2(H2O)'
_chemical_formula_sum 'H18 O17 S2 Th'
_chemical_formula_weight 586.30
_chemical_name_systematic ?
_space_group_IT_number 11
_symmetry_cell_setting monoclinic
_symmetry_space_group_name_Hall '-P 2yb'
_symmetry_space_group_name_H-M 'P 1 21/m 1'
_atom_sites_solution_hydrogens geom
_atom_sites_solution_primary direct
_atom_sites_solution_secondary difmap
_audit_creation_method SHELXL-97
_cell_angle_alpha 90.00
_cell_angle_beta 98.289(2)
_cell_angle_gamma 90.00
_cell_formula_units_Z 2
_cell_length_a 7.2244(9)
_cell_length_b 12.1506(14)
_cell_length_c 7.9889(9)
_cell_measurement_reflns_used 4681
_cell_measurement_temperature 100(2)
_cell_measurement_theta_max 30.47
_cell_measurement_theta_min 4.23
_cell_volume 693.95(14)
_computing_cell_refinement 'Bruker Apex2'
_computing_data_collection 'Bruker Apex2'
_computing_data_reduction 'Bruker SAINT'
_computing_molecular_graphics CrystalMaker
_computing_publication_material 'WinGX v1.80.05'
_computing_structure_refinement 'SHELXL-97 (Sheldrick, 2008)'
_computing_structure_solution 'SHELXS-97 (Sheldrick, 2008)'
_diffrn_ambient_temperature 100(2)
_diffrn_measured_fraction_theta_full 0.991
_diffrn_measured_fraction_theta_max 0.991
_diffrn_measurement_device_type 'Bruker APEX II CCD'
_diffrn_measurement_method 'omega scans'
_diffrn_radiation_monochromator graphite
_diffrn_radiation_source 'fine-focus sealed tube'
_diffrn_radiation_type MoK\a
_diffrn_radiation_wavelength 0.71073
_diffrn_reflns_av_R_equivalents 0.0714
_diffrn_reflns_av_sigmaI/netI 0.0569
_diffrn_reflns_limit_h_max 10
_diffrn_reflns_limit_h_min -10
_diffrn_reflns_limit_k_max 17
_diffrn_reflns_limit_k_min -17
_diffrn_reflns_limit_l_max 11
_diffrn_reflns_limit_l_min -11
_diffrn_reflns_number 10540
_diffrn_reflns_theta_full 30.58
_diffrn_reflns_theta_max 30.58
_diffrn_reflns_theta_min 4.23
_exptl_absorpt_coefficient_mu 11.133
_exptl_absorpt_correction_T_max 0.7461
_exptl_absorpt_correction_T_min 0.6097
_exptl_absorpt_correction_type multi-scan
_exptl_absorpt_process_details SADABS
_exptl_crystal_colour colorless
_exptl_crystal_density_diffrn 2.806
_exptl_crystal_description block
_exptl_crystal_F_000 552
_exptl_crystal_size_max 0.0958
_exptl_crystal_size_mid 0.0296
_exptl_crystal_size_min 0.0100
_refine_diff_density_max 1.406
_refine_diff_density_min -1.725
_refine_diff_density_rms 0.278
_refine_ls_extinction_method none
_refine_ls_goodness_of_fit_ref 1.032
_refine_ls_hydrogen_treatment mixed
_refine_ls_matrix_type full
_refine_ls_number_parameters 125
_refine_ls_number_reflns 2213
_refine_ls_number_restraints 3
_refine_ls_restrained_S_all 1.032
_refine_ls_R_factor_all 0.0413
_refine_ls_R_factor_gt 0.0305
_refine_ls_shift/su_max 0.001
_refine_ls_shift/su_mean 0.000
_refine_ls_structure_factor_coef Fsqd
_refine_ls_weighting_details 'calc w=1/[\s^2^(Fo^2^)+(0.0251P)^2^+0.0000P] where P=(Fo^2^+2Fc^2^)/3'
_refine_ls_weighting_scheme calc
_refine_ls_wR_factor_gt 0.0590
_refine_ls_wR_factor_ref 0.0620
_reflns_number_gt 1895
_reflns_number_total 2213
_reflns_threshold_expression >2sigma(I)
_cod_data_source_file ic201175u_si_002_2.cif
_cod_data_source_block H18O17S2Th
_cod_depositor_comments
;
 Marking attached hydrogen atoms.

 Antanas Vaitkus,
 2016-12-21
;
_cod_original_sg_symbol_H-M 'P 21/m'
_cod_database_code 4326174

loop_
_symmetry_equiv_pos_as_xyz
'x, y, z'
'-x, y+1/2, -z'
'-x, -y, -z'
'x, -y-1/2, z'

loop_
_atom_site_label
_atom_site_type_symbol
_atom_site_fract_x
_atom_site_fract_y
_atom_site_fract_z
_atom_site_U_iso_or_equiv
_atom_site_adp_type
_atom_site_occupancy
_atom_site_symmetry_multiplicity
_atom_site_calc_flag
_atom_site_refinement_flags
_atom_site_attached_hydrogens
Th1 Th 0.73484(3) 0.2500 0.71911(3) 0.00603(7) Uani 1 2 d S 0
S1 S 1.10481(16) 0.02634(9) 0.75893(15) 0.0071(2) Uani 1 1 d . 0
O1 O 0.9502(7) 0.2500 0.4999(7) 0.0121(10) Uani 1 2 d S 0
O2 O 0.9211(7) 0.2500 1.0049(7) 0.0125(10) Uani 1 2 d S 0
O3 O 0.5914(5) 0.1184(3) 0.8977(5) 0.0132(7) Uani 1 1 d . 0
O4 O 0.3881(7) 0.2500 0.6514(6) 0.0093(10) Uani 1 2 d SD 0
O5 O 0.6196(5) 0.1134(3) 0.5057(5) 0.0120(7) Uani 1 1 d D 0
O6 O 0.9322(5) 0.0925(3) 0.7572(5) 0.0129(7) Uani 1 1 d . 0
O7 O 1.0513(5) -0.0908(3) 0.7499(4) 0.0102(7) Uani 1 1 d . 0
O8 O 1.1942(5) 0.0566(3) 0.6118(4) 0.0102(7) Uani 1 1 d . 0
O9 O 1.2305(5) 0.0480(3) 0.9159(4) 0.0118(7) Uani 1 1 d . 0
OW1 O 0.3362(6) 0.1371(3) 0.2563(5) 0.0218(9) Uani 1 1 d . 2
H1A H 0.953(11) 0.192(6) 0.434(9) 0.05(2) Uiso 1 1 d . 0
H2 H 0.929(11) 0.201(6) 1.080(9) 0.05(3) Uiso 1 1 d . 0
H3A H 0.653(10) 0.071(6) 0.978(9) 0.04(2) Uiso 1 1 d . 0
H3B H 0.477(9) 0.108(5) 0.901(7) 0.016(16) Uiso 1 1 d . 0
H4 H 0.321(7) 0.197(3) 0.633(7) 0.019(17) Uiso 1 1 d D 0
H5A H 0.535(8) 0.119(7) 0.427(7) 0.06(3) Uiso 1 1 d D 0
H5B H 0.679(9) 0.058(4) 0.490(10) 0.04(2) Uiso 1 1 d D 0

loop_
_atom_site_aniso_label
_atom_site_aniso_U_11
_atom_site_aniso_U_22
_atom_site_aniso_U_33
_atom_site_aniso_U_23
_atom_site_aniso_U_13
_atom_site_aniso_U_12
Th1 0.00558(11) 0.00543(11) 0.00699(12) 0.000 0.00064(8) 0.000
S1 0.0069(5) 0.0068(5) 0.0074(5) -0.0001(4) 0.0006(4) 0.0007(4)
O1 0.015(3) 0.007(2) 0.016(3) 0.000 0.007(2) 0.000
O2 0.014(3) 0.009(3) 0.012(3) 0.000 -0.002(2) 0.000
O3 0.0099(18) 0.0148(19) 0.0148(19) 0.0055(15) 0.0013(15) -0.0027(14)
O4 0.005(2) 0.005(2) 0.016(3) 0.000 -0.0007(19) 0.000
O5 0.0119(18) 0.0075(17) 0.016(2) -0.0036(14) 0.0013(15) 0.0011(14)
O6 0.0135(17) 0.0095(17) 0.0168(19) 0.0042(14) 0.0058(14) 0.0019(14)
O7 0.0129(16) 0.0057(16) 0.0123(18) -0.0010(13) 0.0028(13) -0.0009(13)
O8 0.0121(17) 0.0092(16) 0.0100(17) 0.0008(13) 0.0043(14) -0.0003(13)
O9 0.0133(17) 0.0143(18) 0.0072(17) 0.0006(13) -0.0006(14) -0.0027(14)
OW1 0.029(2) 0.018(2) 0.020(2) -0.0086(16) 0.0079(17) -0.0041(17)

loop_
_atom_type_symbol
_atom_type_description
_atom_type_scat_dispersion_real
_atom_type_scat_dispersion_imag
_atom_type_scat_source
O O 0.0106 0.0060 'International Tables Vol C Tables 4.2.6.8 and 6.1.1.4'
S S 0.1246 0.1234 'International Tables Vol C Tables 4.2.6.8 and 6.1.1.4'
Th Th -7.2400 8.8979 'International Tables Vol C Tables 4.2.6.8 and 6.1.1.4'
H H 0.0000 0.0000 'International Tables Vol C Tables 4.2.6.8 and 6.1.1.4'

loop_
_geom_angle_atom_site_label_1
_geom_angle_atom_site_label_2
_geom_angle_atom_site_label_3
_geom_angle
_geom_angle_site_symmetry_1
_geom_angle_site_symmetry_3
O6 Th1 O6 107.09(17) . 4_565
O6 Th1 O5 71.33(12) . .
O6 Th1 O5 140.79(12) 4_565 .
O6 Th1 O5 140.79(12) . 4_565
O6 Th1 O5 71.32(12) 4_565 4_565
O5 Th1 O5 85.80(18) . 4_565
O6 Th1 O3 137.79(12) . 4_565
O6 Th1 O3 72.47(12) 4_565 4_565
O5 Th1 O3 135.70(13) . 4_565
O5 Th1 O3 80.44(12) 4_565 4_565
O6 Th1 O3 72.47(12) . .
O6 Th1 O3 137.79(12) 4_565 .
O5 Th1 O3 80.44(12) . .
O5 Th1 O3 135.70(13) 4_565 .
O3 Th1 O3 80.73(18) 4_565 .
O6 Th1 O2 69.29(11) . .
O6 Th1 O2 69.29(11) 4_565 .
O5 Th1 O2 136.86(9) . .
O5 Th1 O2 136.86(9) 4_565 .
O3 Th1 O2 71.62(13) 4_565 .
O3 Th1 O2 71.62(13) . .
O6 Th1 O4 126.46(8) . .
O6 Th1 O4 126.46(8) 4_565 .
O5 Th1 O4 67.42(12) . .
O5 Th1 O4 67.42(12) 4_565 .
O3 Th1 O4 68.40(13) 4_565 .
O3 Th1 O4 68.40(13) . .
O2 Th1 O4 126.65(17) . .
O6 Th1 O1 70.63(11) . .
O6 Th1 O1 70.63(11) 4_565 .
O5 Th1 O1 72.25(12) . .
O5 Th1 O1 72.25(12) 4_565 .
O3 Th1 O1 139.39(9) 4_565 .
O3 Th1 O1 139.39(9) . .
O2 Th1 O1 109.56(18) . .
O4 Th1 O1 123.79(17) . .
O9 S1 O8 110.6(2) . .
O9 S1 O7 110.0(2) . .
O8 S1 O7 110.2(2) . .
O9 S1 O6 109.1(2) . .
O8 S1 O6 108.9(2) . .
O7 S1 O6 108.0(2) . .
Th1 O1 H1A 119(5) . .
Th1 O2 H2 129(5) . .
Th1 O3 H3A 127(4) . .
Th1 O3 H3B 128(4) . .
H3A O3 H3B 105(6) . .
Th1 O4 H4 127(4) . .
Th1 O5 H5A 129(6) . .
Th1 O5 H5B 122(5) . .
H5A O5 H5B 108(8) . .
S1 O6 Th1 157.7(2) . .

loop_
_geom_bond_atom_site_label_1
_geom_bond_atom_site_label_2
_geom_bond_distance
_geom_bond_site_symmetry_2
Th1 O6 2.380(3) .
Th1 O6 2.380(3) 4_565
Th1 O5 2.438(4) .
Th1 O5 2.438(4) 4_565
Th1 O3 2.468(4) 4_565
Th1 O3 2.468(4) .
Th1 O2 2.477(5) .
Th1 O4 2.485(5) .
Th1 O1 2.504(5) .
S1 O9 1.462(4) .
S1 O8 1.467(3) .
S1 O7 1.474(3) .
S1 O6 1.482(4) .
O1 H1A 0.88(7) .
O2 H2 0.84(7) .
O3 H3A 0.93(7) .
O3 H3B 0.84(6) .
O4 H4 0.806(19) .
O5 H5A 0.81(2) .
O5 H5B 0.81(2) .

loop_
_geom_hbond_atom_site_label_D
_geom_hbond_atom_site_label_H
_geom_hbond_atom_site_label_A
_geom_hbond_distance_DH
_geom_hbond_distance_HA
_geom_hbond_distance_DA
_geom_hbond_angle_DHA
_geom_hbond_site_symmetry_A
O1 H1A O7 0.88(7) 1.91(7) 2.778(5) 167(7) 3_756
O2 H2 O7 0.84(7) 1.90(7) 2.740(5) 179(7) 3_757
O3 H3A O9 0.93(7) 1.82(7) 2.722(5) 164(6) 3_757
O3 H3B O9 0.84(6) 1.94(6) 2.768(5) 167(6) 1_455
O4 H4 O8 0.806(19) 1.93(2) 2.731(4) 170(6) 1_455
O5 H5A OW1 0.81(2) 1.85(2) 2.658(6) 177(9) .
O5 H5B O8 0.81(2) 1.92(3) 2.706(5) 163(8) 3_756
